data_7045705
loop_
_publ_author_name
'Dong, Shunxi'
'Wang, Long'
'Wang, Tongdao'
'Daniliuc, Constantin G.'
'Brinkk\"otter, Melanie'
'Eckert, Hellmut'
'Kehr, Gerald'
'Erker, Gerhard'

_publ_section_title
;
 Formation and reactions of active five-membered phosphane/borane
 frustrated Lewis pair ring systems.
;
_journal_issue 13
_journal_name_full 'Dalton transactions (Cambridge, England : 2003)'
_journal_page_first 4449
_journal_page_last 4454
_journal_paper_doi 10.1039/c8dt00672e
_journal_volume 47
_journal_year 2018
_chemical_formula_sum 'C28 H39 B F5 P'
_chemical_formula_weight 512.37
_space_group_IT_number 2
_space_group_name_Hall '-P 1'
_space_group_name_H-M_alt 'P -1'
_symmetry_cell_setting triclinic
_symmetry_space_group_name_Hall '-P 1'
_symmetry_space_group_name_H-M 'P -1'
_atom_sites_solution_hydrogens geom
_atom_sites_solution_primary direct
_atom_sites_solution_secondary difmap
_audit_creation_method SHELXL-97
_audit_update_record
;
2017-12-18 deposited with the CCDC.
2018-02-21 downloaded from the CCDC.
;
_cell_angle_alpha 104.008(4)
_cell_angle_beta 97.438(3)
_cell_angle_gamma 91.575(2)
_cell_formula_units_Z 4
_cell_length_a 10.2009(3)
_cell_length_b 13.8694(6)
_cell_length_c 20.6471(9)
_cell_measurement_reflns_used 6687
_cell_measurement_temperature 173(2)
_cell_measurement_theta_max 28.28
_cell_measurement_theta_min 4.08
_cell_volume 2805.2(2)
_computing_cell_refinement 'Collect (Nonius B.V., 1998)'
_computing_data_collection 'Collect (Nonius B.V., 1998)'
_computing_data_reduction 'Denzo-SMN (Otwinowski & Minor, 1997)'
_computing_molecular_graphics 'XP-SHELXL-2013 (Sheldrick, 2013)'
_computing_publication_material 'SHELXL-2013 (Sheldrick, 2013)'
_computing_structure_refinement 'SHELXL-2013 (Sheldrick, 2013)'
_computing_structure_solution 'SHELXL-2013 (Sheldrick, 2013)'
_diffrn_ambient_temperature 173(2)
_diffrn_measured_fraction_theta_full 0.956
_diffrn_measured_fraction_theta_max 0.956
_diffrn_measurement_device_type 'Nonius KappaCCD APEXII'
_diffrn_measurement_method '\w and \f scans'
_diffrn_radiation_monochromator 'Montel mirror'
_diffrn_radiation_source 'rotating anode Nonius FR591'
_diffrn_radiation_type MoK\a
_diffrn_radiation_wavelength 0.71073
_diffrn_reflns_av_R_equivalents 0.066
_diffrn_reflns_av_sigmaI/netI 0.0746
_diffrn_reflns_limit_h_max 12
_diffrn_reflns_limit_h_min -12
_diffrn_reflns_limit_k_max 16
_diffrn_reflns_limit_k_min -14
_diffrn_reflns_limit_l_max 24
_diffrn_reflns_limit_l_min -24
_diffrn_reflns_number 24376
_diffrn_reflns_theta_full 25.00
_diffrn_reflns_theta_max 25.00
_diffrn_reflns_theta_min 4.11
_exptl_absorpt_coefficient_mu 0.146
_exptl_absorpt_correction_T_max 0.9971
_exptl_absorpt_correction_T_min 0.9856
_exptl_absorpt_correction_type multi-scan
_exptl_absorpt_process_details 'Denzo (Otwinowski, Borek, Majewski & Minor, 2003)'
_exptl_crystal_colour colourless
_exptl_crystal_density_diffrn 1.213
_exptl_crystal_density_method 'not measured'
_exptl_crystal_description plate
_exptl_crystal_F_000 1088
_exptl_crystal_size_max 0.10
_exptl_crystal_size_mid 0.10
_exptl_crystal_size_min 0.02
_refine_diff_density_max 0.840
_refine_diff_density_min -0.445
_refine_diff_density_rms 0.059
_refine_ls_extinction_method none
_refine_ls_goodness_of_fit_ref 1.106
_refine_ls_hydrogen_treatment mixed
_refine_ls_matrix_type full
_refine_ls_number_parameters 667
_refine_ls_number_reflns 9446
_refine_ls_number_restraints 0
_refine_ls_restrained_S_all 1.106
_refine_ls_R_factor_all 0.1273
_refine_ls_R_factor_gt 0.0845
_refine_ls_shift/su_max 0.000
_refine_ls_shift/su_mean 0.000
_refine_ls_structure_factor_coef Fsqd
_refine_ls_weighting_details 'calc w=1/[\s^2^(Fo^2^)+(0.0092P)^2^+6.9835P] where P=(Fo^2^+2Fc^2^)/3'
_refine_ls_weighting_scheme calc
_refine_ls_wR_factor_gt 0.1540
_refine_ls_wR_factor_ref 0.1797
_reflns_number_gt 6481
_reflns_number_total 9446
_reflns_threshold_expression >2sigma(I)
_cod_data_source_file c8dt00672e2.cif
_cod_data_source_block erk8900
_cod_depositor_comments 'Adding full bibliography for 7045699--7045710.cif.'
_cod_original_cell_volume 2805.18(19)
_cod_original_sg_symbol_H-M P-1
_cod_database_code 7045705

loop_
_symmetry_equiv_pos_as_xyz
'x, y, z'
'-x, -y, -z'

loop_
_atom_site_label
_atom_site_type_symbol
_atom_site_fract_x
_atom_site_fract_y
_atom_site_fract_z
_atom_site_U_iso_or_equiv
_atom_site_adp_type
_atom_site_occupancy
_atom_site_symmetry_multiplicity
_atom_site_calc_flag
_atom_site_refinement_flags
P1 P 0.29471(12) 0.09093(9) 0.32389(6) 0.0385(3) Uani 1 1 d .
H01 H 0.376(4) 0.168(3) 0.3598(19) 0.037(11) Uiso 1 1 d .
C1 C 0.3654(5) 0.0453(3) 0.2457(2) 0.0449(12) Uani 1 1 d .
H1A H 0.2952 0.0294 0.2062 0.054 Uiso 1 1 calc R
H1B H 0.4306 0.0954 0.2395 0.054 Uiso 1 1 calc R
C2 C 0.4338(5) -0.0500(3) 0.2553(2) 0.0436(11) Uani 1 1 d .
H2A H 0.5155 -0.0568 0.2337 0.052 Uiso 1 1 calc R
H2B H 0.3737 -0.1097 0.2343 0.052 Uiso 1 1 calc R
C3 C 0.3329(5) -0.0018(3) 0.3678(2) 0.0389(11) Uani 1 1 d .
H3 H 0.2626 -0.0573 0.3527 0.047 Uiso 1 1 calc R
C4 C 0.3437(5) 0.0389(4) 0.4443(2) 0.0554(14) Uani 1 1 d .
H4A H 0.3704 -0.0136 0.4667 0.083 Uiso 1 1 calc R
H4B H 0.2576 0.0612 0.4560 0.083 Uiso 1 1 calc R
H4C H 0.4099 0.0951 0.4590 0.083 Uiso 1 1 calc R
C11 C 0.1346(4) 0.1432(3) 0.3320(2) 0.0349(10) Uani 1 1 d .
C12 C 0.1364(5) 0.2481(3) 0.3600(2) 0.0380(10) Uani 1 1 d .
C13 C 0.0424(5) 0.2824(3) 0.4023(2) 0.0405(11) Uani 1 1 d .
H13 H 0.0460 0.3515 0.4236 0.049 Uiso 1 1 calc R
C14 C -0.0553(5) 0.2215(3) 0.4150(2) 0.0392(11) Uani 1 1 d .
C15 C -0.0674(5) 0.1235(3) 0.3779(2) 0.0402(11) Uani 1 1 d .
H15 H -0.1402 0.0822 0.3819 0.048 Uiso 1 1 calc R
C16 C 0.0217(4) 0.0823(3) 0.3349(2) 0.0355(10) Uani 1 1 d .
C17 C 0.2273(5) 0.3299(3) 0.3463(2) 0.0423(11) Uani 1 1 d .
C18 C 0.3238(5) 0.3798(4) 0.4101(3) 0.0579(14) Uani 1 1 d .
H18D H 0.3815 0.4305 0.4002 0.087 Uiso 1 1 calc R
H18E H 0.3779 0.3295 0.4246 0.087 Uiso 1 1 calc R
H18F H 0.2735 0.4112 0.4461 0.087 Uiso 1 1 calc R
C19 C 0.3058(6) 0.2950(4) 0.2869(3) 0.0591(15) Uani 1 1 d .
H19D H 0.2496 0.2479 0.2500 0.089 Uiso 1 1 calc R
H19E H 0.3842 0.2623 0.3016 0.089 Uiso 1 1 calc R
H19F H 0.3336 0.3526 0.2712 0.089 Uiso 1 1 calc R
C20 C 0.1382(5) 0.4086(4) 0.3259(3) 0.0542(13) Uani 1 1 d .
H20D H 0.1933 0.4619 0.3173 0.081 Uiso 1 1 calc R
H20E H 0.0873 0.4366 0.3625 0.081 Uiso 1 1 calc R
H20F H 0.0772 0.3775 0.2850 0.081 Uiso 1 1 calc R
C21 C -0.1519(5) 0.2603(3) 0.4656(2) 0.0465(12) Uani 1 1 d .
C22 C -0.1099(7) 0.3636(5) 0.5086(4) 0.092(2) Uani 1 1 d .
H22D H -0.1170 0.4112 0.4802 0.138 Uiso 1 1 calc R
H22E H -0.0179 0.3651 0.5297 0.138 Uiso 1 1 calc R
H22F H -0.1674 0.3818 0.5436 0.138 Uiso 1 1 calc R
C23 C -0.2888(6) 0.2608(6) 0.4275(3) 0.095(2) Uani 1 1 d .
H23D H -0.2894 0.3122 0.4022 0.143 Uiso 1 1 calc R
H23E H -0.3531 0.2749 0.4594 0.143 Uiso 1 1 calc R
H23F H -0.3125 0.1955 0.3961 0.143 Uiso 1 1 calc R
C24 C -0.1570(8) 0.1903(5) 0.5118(3) 0.096(3) Uani 1 1 d .
H24D H -0.2110 0.2177 0.5471 0.145 Uiso 1 1 calc R
H24E H -0.0670 0.1831 0.5326 0.145 Uiso 1 1 calc R
H24F H -0.1961 0.1250 0.4856 0.145 Uiso 1 1 calc R
C25 C -0.0171(4) -0.0258(3) 0.2923(2) 0.0368(10) Uani 1 1 d .
C26 C -0.1598(5) -0.0265(4) 0.2570(3) 0.0506(13) Uani 1 1 d .
H26D H -0.1646 0.0236 0.2306 0.076 Uiso 1 1 calc R
H26E H -0.2201 -0.0113 0.2909 0.076 Uiso 1 1 calc R
H26F H -0.1856 -0.0925 0.2269 0.076 Uiso 1 1 calc R
C27 C 0.0668(5) -0.0631(3) 0.2358(2) 0.0422(11) Uani 1 1 d .
H27D H 0.0248 -0.1250 0.2057 0.063 Uiso 1 1 calc R
H27E H 0.1556 -0.0754 0.2554 0.063 Uiso 1 1 calc R
H27F H 0.0737 -0.0127 0.2101 0.063 Uiso 1 1 calc R
C28 C -0.0151(5) -0.1000(3) 0.3372(2) 0.0452(12) Uani 1 1 d .
H28D H -0.0538 -0.1650 0.3101 0.068 Uiso 1 1 calc R
H28E H -0.0667 -0.0755 0.3740 0.068 Uiso 1 1 calc R
H28F H 0.0765 -0.1067 0.3559 0.068 Uiso 1 1 calc R
B1 B 0.4699(6) -0.0390(4) 0.3365(3) 0.0410(13) Uani 1 1 d .
H02 H 0.554(4) 0.023(3) 0.3590(19) 0.034(11) Uiso 1 1 d .
C31 C 0.5113(4) -0.1409(3) 0.3571(2) 0.0367(10) Uani 1 1 d .
F32 F 0.7244(3) -0.0731(2) 0.41104(13) 0.0533(7) Uani 1 1 d .
C32 C 0.6338(5) -0.1510(3) 0.3925(2) 0.0402(11) Uani 1 1 d .
F33 F 0.7923(3) -0.2403(3) 0.44466(17) 0.0820(11) Uani 1 1 d .
C33 C 0.6712(5) -0.2365(4) 0.4105(2) 0.0538(14) Uani 1 1 d .
F34 F 0.6202(4) -0.4027(2) 0.41141(17) 0.0909(12) Uani 1 1 d .
C34 C 0.5833(7) -0.3187(4) 0.3946(3) 0.0592(15) Uani 1 1 d .
F35 F 0.3761(4) -0.3944(2) 0.34327(19) 0.0885(12) Uani 1 1 d .
C35 C 0.4613(6) -0.3138(4) 0.3595(3) 0.0590(15) Uani 1 1 d .
F36 F 0.3066(3) -0.2285(2) 0.30777(16) 0.0666(9) Uani 1 1 d .
C36 C 0.4302(5) -0.2267(4) 0.3427(2) 0.0462(12) Uani 1 1 d .
P1A P 0.73182(12) 0.52461(8) 0.13093(6) 0.0385(3) Uani 1 1 d .
H03 H 0.628(3) 0.483(2) 0.1449(17) 0.018(9) Uiso 1 1 d .
C1A C 0.7140(5) 0.4993(3) 0.0388(2) 0.0447(12) Uani 1 1 d .
H1A1 H 0.8001 0.4837 0.0227 0.054 Uiso 1 1 calc R
H1A2 H 0.6492 0.4424 0.0178 0.054 Uiso 1 1 calc R
C2A C 0.6654(5) 0.5942(3) 0.0217(2) 0.0434(11) Uani 1 1 d .
H2A1 H 0.5994 0.5778 -0.0195 0.052 Uiso 1 1 calc R
H2A2 H 0.7403 0.6349 0.0140 0.052 Uiso 1 1 calc R
C3A C 0.7059(5) 0.6536(3) 0.1540(2) 0.0421(11) Uani 1 1 d .
H3A H 0.7893 0.6932 0.1540 0.051 Uiso 1 1 calc R
C4A C 0.6543(5) 0.6890(4) 0.2219(2) 0.0507(13) Uani 1 1 d .
H4A1 H 0.6436 0.7608 0.2312 0.076 Uiso 1 1 calc R
H4A2 H 0.7177 0.6746 0.2578 0.076 Uiso 1 1 calc R
H4A3 H 0.5686 0.6540 0.2201 0.076 Uiso 1 1 calc R
C11A C 0.8612(4) 0.4479(3) 0.1572(2) 0.0319(9) Uani 1 1 d .
C12A C 0.8154(4) 0.3532(3) 0.1645(2) 0.0324(10) Uani 1 1 d .
C13A C 0.8914(4) 0.2732(3) 0.1421(2) 0.0359(10) Uani 1 1 d .
H13A H 0.8601 0.2087 0.1435 0.043 Uiso 1 1 calc R
C14A C 1.0101(4) 0.2828(3) 0.1179(2) 0.0307(9) Uani 1 1 d .
C15A C 1.0628(4) 0.3782(3) 0.1248(2) 0.0319(9) Uani 1 1 d .
H15A H 1.1506 0.3865 0.1154 0.038 Uiso 1 1 calc R
C16A C 0.9933(4) 0.4624(3) 0.1448(2) 0.0324(10) Uani 1 1 d .
C17A C 0.6942(5) 0.3343(3) 0.1988(2) 0.0414(11) Uani 1 1 d .
C18A C 0.5670(5) 0.3026(4) 0.1478(3) 0.0591(15) Uani 1 1 d .
H18A H 0.4976 0.2794 0.1701 0.089 Uiso 1 1 calc R
H18B H 0.5852 0.2486 0.1102 0.089 Uiso 1 1 calc R
H18C H 0.5375 0.3595 0.1306 0.089 Uiso 1 1 calc R
C19A C 0.6757(6) 0.4223(4) 0.2573(3) 0.0572(14) Uani 1 1 d .
H19A H 0.6014 0.4059 0.2792 0.086 Uiso 1 1 calc R
H19B H 0.6572 0.4812 0.2401 0.086 Uiso 1 1 calc R
H19C H 0.7566 0.4361 0.2900 0.086 Uiso 1 1 calc R
C20A C 0.7193(6) 0.2457(4) 0.2314(3) 0.0606(15) Uani 1 1 d .
H20A H 0.8049 0.2578 0.2606 0.091 Uiso 1 1 calc R
H20B H 0.7201 0.1843 0.1960 0.091 Uiso 1 1 calc R
H20C H 0.6488 0.2389 0.2583 0.091 Uiso 1 1 calc R
C21A C 1.0763(4) 0.1897(3) 0.0841(2) 0.0370(10) Uani 1 1 d .
C22A C 1.0037(5) 0.1528(4) 0.0123(2) 0.0558(14) Uani 1 1 d .
H22A H 1.0097 0.2052 -0.0118 0.084 Uiso 1 1 calc R
H22B H 0.9104 0.1359 0.0138 0.084 Uiso 1 1 calc R
H22C H 1.0445 0.0936 -0.0112 0.084 Uiso 1 1 calc R
C23A C 1.2232(5) 0.2103(3) 0.0819(3) 0.0462(12) Uani 1 1 d .
H23A H 1.2333 0.2578 0.0544 0.069 Uiso 1 1 calc R
H23B H 1.2621 0.1480 0.0621 0.069 Uiso 1 1 calc R
H23C H 1.2685 0.2384 0.1278 0.069 Uiso 1 1 calc R
C24A C 1.0643(5) 0.1078(3) 0.1219(3) 0.0504(13) Uani 1 1 d .
H24A H 1.1170 0.0523 0.1032 0.076 Uiso 1 1 calc R
H24B H 0.9713 0.0840 0.1166 0.076 Uiso 1 1 calc R
H24C H 1.0971 0.1347 0.1698 0.076 Uiso 1 1 calc R
C25A C 1.0654(4) 0.5654(3) 0.1561(2) 0.0356(10) Uani 1 1 d .
C26A C 1.0361(5) 0.6330(3) 0.2230(2) 0.0437(11) Uani 1 1 d .
H26A H 0.9402 0.6372 0.2220 0.066 Uiso 1 1 calc R
H26B H 1.0777 0.6997 0.2291 0.066 Uiso 1 1 calc R
H26C H 1.0719 0.6051 0.2604 0.066 Uiso 1 1 calc R
C27A C 1.0266(5) 0.6150(3) 0.0976(2) 0.0460(12) Uani 1 1 d .
H27A H 1.0488 0.5725 0.0556 0.069 Uiso 1 1 calc R
H27B H 1.0751 0.6799 0.1071 0.069 Uiso 1 1 calc R
H27C H 0.9312 0.6239 0.0928 0.069 Uiso 1 1 calc R
C28A C 1.2167(5) 0.5588(3) 0.1633(3) 0.0493(13) Uani 1 1 d .
H28A H 1.2455 0.5264 0.1995 0.074 Uiso 1 1 calc R
H28B H 1.2596 0.6260 0.1742 0.074 Uiso 1 1 calc R
H28C H 1.2415 0.5199 0.1208 0.074 Uiso 1 1 calc R
B1A B 0.5976(6) 0.6554(4) 0.0864(3) 0.0417(13) Uani 1 1 d .
H04 H 0.502(4) 0.611(3) 0.090(2) 0.038(11) Uiso 1 1 d .
C31A C 0.5643(4) 0.7685(3) 0.0857(2) 0.0382(10) Uani 1 1 d .
F32A F 0.7894(3) 0.81927(18) 0.09112(14) 0.0500(7) Uani 1 1 d .
C32A C 0.6595(5) 0.8413(3) 0.0868(2) 0.0399(11) Uani 1 1 d .
F33A F 0.7340(3) 1.0040(2) 0.08488(16) 0.0643(8) Uani 1 1 d .
C33A C 0.6351(5) 0.9376(3) 0.0845(2) 0.0427(11) Uani 1 1 d .
F34A F 0.4802(3) 1.0585(2) 0.07823(17) 0.0712(9) Uani 1 1 d .
C34A C 0.5072(5) 0.9637(3) 0.0806(2) 0.0451(12) Uani 1 1 d .
F35A F 0.2816(3) 0.9230(2) 0.07720(17) 0.0736(10) Uani 1 1 d .
C35A C 0.4076(5) 0.8964(3) 0.0791(2) 0.0457(12) Uani 1 1 d .
F36A F 0.3329(3) 0.7380(2) 0.08091(17) 0.0638(9) Uani 1 1 d .
C36A C 0.4370(5) 0.8012(3) 0.0818(2) 0.0417(11) Uani 1 1 d .

loop_
_atom_site_aniso_label
_atom_site_aniso_U_11
_atom_site_aniso_U_22
_atom_site_aniso_U_33
_atom_site_aniso_U_23
_atom_site_aniso_U_13
_atom_site_aniso_U_12
P1 0.0406(7) 0.0373(6) 0.0401(7) 0.0115(5) 0.0107(5) 0.0059(5)
C1 0.055(3) 0.041(3) 0.046(3) 0.019(2) 0.019(2) 0.009(2)
C2 0.043(3) 0.047(3) 0.044(3) 0.012(2) 0.014(2) 0.010(2)
C3 0.042(3) 0.037(2) 0.039(3) 0.010(2) 0.008(2) 0.005(2)
C4 0.067(4) 0.067(4) 0.036(3) 0.016(2) 0.011(3) 0.021(3)
C11 0.044(3) 0.032(2) 0.031(2) 0.0106(18) 0.009(2) 0.0023(19)
C12 0.043(3) 0.035(2) 0.037(2) 0.012(2) 0.003(2) 0.001(2)
C13 0.050(3) 0.030(2) 0.042(3) 0.007(2) 0.011(2) 0.003(2)
C14 0.043(3) 0.038(3) 0.039(3) 0.012(2) 0.008(2) 0.012(2)
C15 0.043(3) 0.036(2) 0.044(3) 0.014(2) 0.010(2) 0.002(2)
C16 0.047(3) 0.029(2) 0.033(2) 0.0117(18) 0.005(2) 0.007(2)
C17 0.051(3) 0.035(2) 0.041(3) 0.009(2) 0.009(2) -0.004(2)
C18 0.062(4) 0.050(3) 0.058(3) 0.008(3) 0.006(3) -0.008(3)
C19 0.077(4) 0.042(3) 0.063(4) 0.014(3) 0.032(3) -0.006(3)
C20 0.064(4) 0.040(3) 0.066(3) 0.026(3) 0.012(3) 0.007(2)
C21 0.050(3) 0.041(3) 0.050(3) 0.008(2) 0.016(2) 0.008(2)
C22 0.093(5) 0.066(4) 0.106(5) -0.021(4) 0.059(4) -0.002(4)
C23 0.067(5) 0.129(6) 0.082(5) 0.001(4) 0.022(4) 0.038(4)
C24 0.149(7) 0.081(5) 0.085(5) 0.035(4) 0.078(5) 0.035(5)
C25 0.042(3) 0.025(2) 0.046(3) 0.0121(19) 0.010(2) 0.0056(19)
C26 0.052(3) 0.039(3) 0.056(3) 0.007(2) -0.002(2) 0.009(2)
C27 0.057(3) 0.032(2) 0.038(3) 0.009(2) 0.010(2) 0.002(2)
C28 0.052(3) 0.032(2) 0.058(3) 0.018(2) 0.018(2) 0.006(2)
B1 0.046(3) 0.037(3) 0.039(3) 0.007(2) 0.007(2) 0.004(2)
C31 0.037(3) 0.039(3) 0.032(2) 0.0053(19) 0.007(2) 0.007(2)
F32 0.0398(16) 0.0679(19) 0.0513(17) 0.0152(14) 0.0030(13) -0.0013(14)
C32 0.042(3) 0.048(3) 0.030(2) 0.005(2) 0.009(2) 0.002(2)
F33 0.074(2) 0.099(3) 0.073(2) 0.026(2) -0.0068(18) 0.037(2)
C33 0.056(3) 0.067(4) 0.040(3) 0.016(3) 0.004(2) 0.030(3)
F34 0.147(4) 0.058(2) 0.074(2) 0.0308(18) 0.002(2) 0.033(2)
C34 0.091(5) 0.046(3) 0.045(3) 0.016(2) 0.011(3) 0.024(3)
F35 0.114(3) 0.050(2) 0.099(3) 0.0268(19) -0.006(2) -0.019(2)
C35 0.081(4) 0.038(3) 0.058(3) 0.013(3) 0.007(3) -0.003(3)
F36 0.0522(19) 0.0546(18) 0.086(2) 0.0169(16) -0.0139(16) -0.0071(15)
C36 0.044(3) 0.047(3) 0.045(3) 0.008(2) 0.001(2) 0.006(2)
P1A 0.0375(7) 0.0271(6) 0.0532(8) 0.0124(5) 0.0091(6) 0.0071(5)
C1A 0.051(3) 0.039(3) 0.041(3) 0.002(2) 0.006(2) 0.005(2)
C2A 0.045(3) 0.040(3) 0.042(3) 0.008(2) 0.001(2) 0.010(2)
C3A 0.050(3) 0.027(2) 0.051(3) 0.009(2) 0.014(2) 0.008(2)
C4A 0.064(3) 0.045(3) 0.044(3) 0.006(2) 0.018(3) 0.015(2)
C11A 0.034(2) 0.026(2) 0.035(2) 0.0069(18) 0.0072(19) 0.0043(18)
C12A 0.033(2) 0.026(2) 0.038(2) 0.0078(18) 0.0047(19) 0.0004(18)
C13A 0.043(3) 0.024(2) 0.042(3) 0.0103(19) 0.005(2) 0.0042(19)
C14A 0.032(2) 0.029(2) 0.032(2) 0.0105(18) 0.0030(18) 0.0072(18)
C15A 0.032(2) 0.030(2) 0.036(2) 0.0095(18) 0.0065(19) 0.0049(18)
C16A 0.041(3) 0.027(2) 0.030(2) 0.0086(17) 0.0048(19) 0.0014(18)
C17A 0.038(3) 0.036(2) 0.057(3) 0.020(2) 0.015(2) 0.004(2)
C18A 0.042(3) 0.047(3) 0.087(4) 0.014(3) 0.012(3) -0.006(2)
C19A 0.065(4) 0.052(3) 0.062(3) 0.015(3) 0.030(3) 0.007(3)
C20A 0.063(4) 0.057(3) 0.080(4) 0.039(3) 0.032(3) 0.008(3)
C21A 0.036(3) 0.029(2) 0.044(3) 0.0050(19) 0.005(2) 0.0060(19)
C22A 0.053(3) 0.053(3) 0.052(3) -0.004(2) 0.004(3) 0.012(3)
C23A 0.045(3) 0.036(3) 0.059(3) 0.010(2) 0.013(2) 0.012(2)
C24A 0.053(3) 0.033(3) 0.070(4) 0.018(2) 0.013(3) 0.011(2)
C25A 0.038(3) 0.024(2) 0.046(3) 0.0097(19) 0.007(2) 0.0011(18)
C26A 0.046(3) 0.030(2) 0.051(3) 0.004(2) 0.003(2) 0.001(2)
C27A 0.051(3) 0.037(3) 0.053(3) 0.017(2) 0.008(2) -0.002(2)
C28A 0.038(3) 0.035(3) 0.072(4) 0.010(2) 0.010(2) -0.004(2)
B1A 0.046(3) 0.031(3) 0.050(3) 0.012(2) 0.008(3) 0.010(2)
C31A 0.037(3) 0.034(2) 0.040(3) 0.003(2) 0.005(2) 0.005(2)
F32A 0.0417(16) 0.0389(15) 0.0726(19) 0.0170(14) 0.0127(14) 0.0070(12)
C32A 0.039(3) 0.038(3) 0.043(3) 0.010(2) 0.008(2) 0.009(2)
F33A 0.070(2) 0.0389(16) 0.087(2) 0.0238(15) 0.0102(17) -0.0047(15)
C33A 0.053(3) 0.031(2) 0.045(3) 0.013(2) 0.004(2) -0.002(2)
F34A 0.084(2) 0.0356(16) 0.091(2) 0.0225(16) -0.0127(18) 0.0202(15)
C34A 0.058(3) 0.027(2) 0.046(3) 0.008(2) -0.007(2) 0.010(2)
F35A 0.0505(19) 0.0538(19) 0.102(3) 0.0022(17) -0.0136(17) 0.0262(15)
C35A 0.041(3) 0.040(3) 0.049(3) 0.001(2) -0.005(2) 0.016(2)
F36A 0.0363(16) 0.0475(17) 0.103(2) 0.0116(16) 0.0073(16) 0.0061(13)
C36A 0.036(3) 0.036(3) 0.048(3) 0.004(2) 0.002(2) 0.001(2)

loop_
_atom_type_symbol
_atom_type_description
_atom_type_scat_dispersion_real
_atom_type_scat_dispersion_imag
_atom_type_scat_source
C C 0.0033 0.0016 'International Tables Vol C Tables 4.2.6.8 and 6.1.1.4'
H H 0.0000 0.0000 'International Tables Vol C Tables 4.2.6.8 and 6.1.1.4'
B B 0.0013 0.0007 'International Tables Vol C Tables 4.2.6.8 and 6.1.1.4'
F F 0.0171 0.0103 'International Tables Vol C Tables 4.2.6.8 and 6.1.1.4'
P P 0.1023 0.0942 'International Tables Vol C Tables 4.2.6.8 and 6.1.1.4'

loop_
_geom_angle_atom_site_label_1
_geom_angle_atom_site_label_2
_geom_angle_atom_site_label_3
_geom_angle
C3 P1 C11 116.0(2)
C3 P1 C1 102.6(2)
C11 P1 C1 126.9(2)
C3 P1 H01 102.2(17)
C11 P1 H01 100.8(17)
C1 P1 H01 105.3(17)
C2 C1 P1 104.2(3)
C2 C1 H1A 110.9
P1 C1 H1A 110.9
C2 C1 H1B 110.9
P1 C1 H1B 110.9
H1A C1 H1B 108.9
C1 C2 B1 107.5(4)
C1 C2 H2A 110.2
B1 C2 H2A 110.2
C1 C2 H2B 110.2
B1 C2 H2B 110.2
H2A C2 H2B 108.5
C4 C3 B1 117.4(4)
C4 C3 P1 112.2(3)
B1 C3 P1 99.0(3)
C4 C3 H3 109.2
B1 C3 H3 109.2
P1 C3 H3 109.2
C3 C4 H4A 109.5
C3 C4 H4B 109.5
H4A C4 H4B 109.5
C3 C4 H4C 109.5
H4A C4 H4C 109.5
H4B C4 H4C 109.5
C16 C11 C12 118.9(4)
C16 C11 P1 120.8(3)
C12 C11 P1 116.3(3)
C13 C12 C11 117.3(4)
C13 C12 C17 115.4(4)
C11 C12 C17 127.2(4)
C14 C13 C12 123.6(4)
C14 C13 H13 118.2
C12 C13 H13 118.2
C13 C14 C15 116.9(4)
C13 C14 C21 122.5(4)
C15 C14 C21 120.6(4)
C14 C15 C16 123.3(4)
C14 C15 H15 118.3
C16 C15 H15 118.3
C15 C16 C11 117.9(4)
C15 C16 C25 115.3(4)
C11 C16 C25 126.8(4)
C18 C17 C19 109.4(4)
C18 C17 C20 109.1(4)
C19 C17 C20 104.7(4)
C18 C17 C12 110.7(4)
C19 C17 C12 115.1(4)
C20 C17 C12 107.6(4)
C17 C18 H18D 109.5
C17 C18 H18E 109.5
H18D C18 H18E 109.5
C17 C18 H18F 109.5
H18D C18 H18F 109.5
H18E C18 H18F 109.5
C17 C19 H19D 109.5
C17 C19 H19E 109.5
H19D C19 H19E 109.5
C17 C19 H19F 109.5
H19D C19 H19F 109.5
H19E C19 H19F 109.5
C17 C20 H20D 109.5
C17 C20 H20E 109.5
H20D C20 H20E 109.5
C17 C20 H20F 109.5
H20D C20 H20F 109.5
H20E C20 H20F 109.5
C22 C21 C23 109.3(5)
C22 C21 C24 108.4(5)
C23 C21 C24 108.8(5)
C22 C21 C14 112.3(4)
C23 C21 C14 109.2(4)
C24 C21 C14 108.7(4)
C21 C22 H22D 109.5
C21 C22 H22E 109.5
H22D C22 H22E 109.5
C21 C22 H22F 109.5
H22D C22 H22F 109.5
H22E C22 H22F 109.5
C21 C23 H23D 109.5
C21 C23 H23E 109.5
H23D C23 H23E 109.5
C21 C23 H23F 109.5
H23D C23 H23F 109.5
H23E C23 H23F 109.5
C21 C24 H24D 109.5
C21 C24 H24E 109.5
H24D C24 H24E 109.5
C21 C24 H24F 109.5
H24D C24 H24F 109.5
H24E C24 H24F 109.5
C27 C25 C26 105.8(4)
C27 C25 C28 109.3(4)
C26 C25 C28 108.2(4)
C27 C25 C16 114.7(3)
C26 C25 C16 107.1(3)
C28 C25 C16 111.4(4)
C25 C26 H26D 109.5
C25 C26 H26E 109.5
H26D C26 H26E 109.5
C25 C26 H26F 109.5
H26D C26 H26F 109.5
H26E C26 H26F 109.5
C25 C27 H27D 109.5
C25 C27 H27E 109.5
H27D C27 H27E 109.5
C25 C27 H27F 109.5
H27D C27 H27F 109.5
H27E C27 H27F 109.5
C25 C28 H28D 109.5
C25 C28 H28E 109.5
H28D C28 H28E 109.5
C25 C28 H28F 109.5
H28D C28 H28F 109.5
H28E C28 H28F 109.5
C31 B1 C2 114.7(4)
C31 B1 C3 109.4(4)
C2 B1 C3 104.7(4)
C31 B1 H02 109(2)
C2 B1 H02 109.6(19)
C3 B1 H02 109(2)
C36 C31 C32 112.1(4)
C36 C31 B1 124.5(4)
C32 C31 B1 123.4(4)
F32 C32 C33 116.1(4)
F32 C32 C31 119.4(4)
C33 C32 C31 124.5(5)
F33 C33 C32 120.8(5)
F33 C33 C34 119.5(5)
C32 C33 C34 119.7(5)
F34 C34 C35 121.4(5)
F34 C34 C33 119.8(6)
C35 C34 C33 118.8(5)
F35 C35 C34 118.8(5)
F35 C35 C36 122.4(5)
C34 C35 C36 118.8(5)
F36 C36 C35 114.8(4)
F36 C36 C31 119.0(4)
C35 C36 C31 126.2(5)
C3A P1A C11A 133.8(2)
C3A P1A C1A 101.9(2)
C11A P1A C1A 107.3(2)
C3A P1A H03 103.8(15)
C11A P1A H03 101.4(15)
C1A P1A H03 106.3(15)
C2A C1A P1A 105.5(3)
C2A C1A H1A1 110.6
P1A C1A H1A1 110.6
C2A C1A H1A2 110.6
P1A C1A H1A2 110.6
H1A1 C1A H1A2 108.8
C1A C2A B1A 106.9(4)
C1A C2A H2A1 110.3
B1A C2A H2A1 110.3
C1A C2A H2A2 110.3
B1A C2A H2A2 110.3
H2A1 C2A H2A2 108.6
C4A C3A B1A 115.1(4)
C4A C3A P1A 114.6(3)
B1A C3A P1A 96.7(3)
C4A C3A H3A 109.9
B1A C3A H3A 109.9
P1A C3A H3A 109.9
C3A C4A H4A1 109.5
C3A C4A H4A2 109.5
H4A1 C4A H4A2 109.5
C3A C4A H4A3 109.5
H4A1 C4A H4A3 109.5
H4A2 C4A H4A3 109.5
C16A C11A C12A 119.8(4)
C16A C11A P1A 120.4(3)
C12A C11A P1A 115.2(3)
C13A C12A C11A 116.5(4)
C13A C12A C17A 118.0(4)
C11A C12A C17A 125.4(4)
C14A C13A C12A 123.4(4)
C14A C13A H13A 118.3
C12A C13A H13A 118.3
C15A C14A C13A 117.3(4)
C15A C14A C21A 122.8(4)
C13A C14A C21A 119.9(4)
C14A C15A C16A 123.0(4)
C14A C15A H15A 118.5
C16A C15A H15A 118.5
C15A C16A C11A 117.4(4)
C15A C16A C25A 118.6(4)
C11A C16A C25A 123.9(4)
C19A C17A C18A 112.6(4)
C19A C17A C12A 112.0(4)
C18A C17A C12A 112.4(4)
C19A C17A C20A 104.9(4)
C18A C17A C20A 105.4(4)
C12A C17A C20A 109.0(4)
C17A C18A H18A 109.5
C17A C18A H18B 109.5
H18A C18A H18B 109.5
C17A C18A H18C 109.5
H18A C18A H18C 109.5
H18B C18A H18C 109.5
C17A C19A H19A 109.5
C17A C19A H19B 109.5
H19A C19A H19B 109.5
C17A C19A H19C 109.5
H19A C19A H19C 109.5
H19B C19A H19C 109.5
C17A C20A H20A 109.5
C17A C20A H20B 109.5
H20A C20A H20B 109.5
C17A C20A H20C 109.5
H20A C20A H20C 109.5
H20B C20A H20C 109.5
C23A C21A C22A 109.5(4)
C23A C21A C14A 112.5(3)
C22A C21A C14A 107.2(4)
C23A C21A C24A 107.7(4)
C22A C21A C24A 109.1(4)
C14A C21A C24A 110.7(4)
C21A C22A H22A 109.5
C21A C22A H22B 109.5
H22A C22A H22B 109.5
C21A C22A H22C 109.5
H22A C22A H22C 109.5
H22B C22A H22C 109.5
C21A C23A H23A 109.5
C21A C23A H23B 109.5
H23A C23A H23B 109.5
C21A C23A H23C 109.5
H23A C23A H23C 109.5
H23B C23A H23C 109.5
C21A C24A H24A 109.5
C21A C24A H24B 109.5
H24A C24A H24B 109.5
C21A C24A H24C 109.5
H24A C24A H24C 109.5
H24B C24A H24C 109.5
C28A C25A C26A 106.0(4)
C28A C25A C16A 111.6(4)
C26A C25A C16A 109.2(3)
C28A C25A C27A 106.8(4)
C26A C25A C27A 110.3(4)
C16A C25A C27A 112.7(4)
C25A C26A H26A 109.5
C25A C26A H26B 109.5
H26A C26A H26B 109.5
C25A C26A H26C 109.5
H26A C26A H26C 109.5
H26B C26A H26C 109.5
C25A C27A H27A 109.5
C25A C27A H27B 109.5
H27A C27A H27B 109.5
C25A C27A H27C 109.5
H27A C27A H27C 109.5
H27B C27A H27C 109.5
C25A C28A H28A 109.5
C25A C28A H28B 109.5
H28A C28A H28B 109.5
C25A C28A H28C 109.5
H28A C28A H28C 109.5
H28B C28A H28C 109.5
C31A B1A C2A 115.4(4)
C31A B1A C3A 110.6(4)
C2A B1A C3A 105.0(4)
C31A B1A H04 110(2)
C2A B1A H04 109(2)
C3A B1A H04 107(2)
C32A C31A C36A 113.1(4)
C32A C31A B1A 123.3(4)
C36A C31A B1A 123.6(4)
F32A C32A C31A 119.2(4)
F32A C32A C33A 115.7(4)
C31A C32A C33A 125.1(4)
F33A C33A C34A 120.6(4)
F33A C33A C32A 121.3(4)
C34A C33A C32A 118.1(4)
C35A C34A C33A 120.5(4)
C35A C34A F34A 120.1(5)
C33A C34A F34A 119.3(4)
F35A C35A C34A 120.5(4)
F35A C35A C36A 120.2(4)
C34A C35A C36A 119.2(4)
F36A C36A C35A 116.2(4)
F36A C36A C31A 119.9(4)
C35A C36A C31A 123.9(4)

loop_
_geom_bond_atom_site_label_1
_geom_bond_atom_site_label_2
_geom_bond_distance
P1 C3 1.769(4)
P1 C11 1.816(5)
P1 C1 1.833(5)
P1 H01 1.34(4)
C1 C2 1.554(6)
C1 H1A 0.9900
C1 H1B 0.9900
C2 B1 1.639(7)
C2 H2A 0.9900
C2 H2B 0.9900
C3 C4 1.530(6)
C3 B1 1.658(7)
C3 H3 1.0000
C4 H4A 0.9800
C4 H4B 0.9800
C4 H4C 0.9800
C11 C16 1.426(6)
C11 C12 1.429(6)
C12 C13 1.396(6)
C12 C17 1.547(6)
C13 C14 1.380(6)
C13 H13 0.9500
C14 C15 1.383(6)
C14 C21 1.541(6)
C15 C16 1.389(6)
C15 H15 0.9500
C16 C25 1.555(6)
C17 C18 1.539(7)
C17 C19 1.539(6)
C17 C20 1.542(7)
C18 H18D 0.9800
C18 H18E 0.9800
C18 H18F 0.9800
C19 H19D 0.9800
C19 H19E 0.9800
C19 H19F 0.9800
C20 H20D 0.9800
C20 H20E 0.9800
C20 H20F 0.9800
C21 C22 1.509(7)
C21 C23 1.513(8)
C21 C24 1.521(7)
C22 H22D 0.9800
C22 H22E 0.9800
C22 H22F 0.9800
C23 H23D 0.9800
C23 H23E 0.9800
C23 H23F 0.9800
C24 H24D 0.9800
C24 H24E 0.9800
C24 H24F 0.9800
C25 C27 1.535(6)
C25 C26 1.540(6)
C25 C28 1.541(6)
C26 H26D 0.9800
C26 H26E 0.9800
C26 H26F 0.9800
C27 H27D 0.9800
C27 H27E 0.9800
C27 H27F 0.9800
C28 H28D 0.9800
C28 H28E 0.9800
C28 H28F 0.9800
B1 C31 1.623(7)
B1 H02 1.16(4)
C31 C36 1.379(6)
C31 C32 1.391(6)
F32 C32 1.349(5)
C32 C33 1.375(7)
F33 C33 1.350(6)
C33 C34 1.378(8)
F34 C34 1.345(6)
C34 C35 1.368(8)
F35 C35 1.344(6)
C35 C36 1.371(7)
F36 C36 1.365(5)
P1A C3A 1.773(4)
P1A C11A 1.827(4)
P1A C1A 1.832(5)
P1A H03 1.29(3)
C1A C2A 1.523(6)
C1A H1A1 0.9900
C1A H1A2 0.9900
C2A B1A 1.644(7)
C2A H2A1 0.9900
C2A H2A2 0.9900
C3A C4A 1.534(6)
C3A B1A 1.671(7)
C3A H3A 1.0000
C4A H4A1 0.9800
C4A H4A2 0.9800
C4A H4A3 0.9800
C11A C16A 1.421(6)
C11A C12A 1.431(5)
C12A C13A 1.392(6)
C12A C17A 1.548(6)
C13A C14A 1.383(6)
C13A H13A 0.9500
C14A C15A 1.383(5)
C14A C21A 1.531(6)
C15A C16A 1.387(6)
C15A H15A 0.9500
C16A C25A 1.540(5)
C17A C19A 1.530(6)
C17A C18A 1.541(7)
C17A C20A 1.551(6)
C18A H18A 0.9800
C18A H18B 0.9800
C18A H18C 0.9800
C19A H19A 0.9800
C19A H19B 0.9800
C19A H19C 0.9800
C20A H20A 0.9800
C20A H20B 0.9800
C20A H20C 0.9800
C21A C23A 1.527(6)
C21A C22A 1.529(6)
C21A C24A 1.536(6)
C22A H22A 0.9800
C22A H22B 0.9800
C22A H22C 0.9800
C23A H23A 0.9800
C23A H23B 0.9800
C23A H23C 0.9800
C24A H24A 0.9800
C24A H24B 0.9800
C24A H24C 0.9800
C25A C28A 1.539(6)
C25A C26A 1.540(6)
C25A C27A 1.543(6)
C26A H26A 0.9800
C26A H26B 0.9800
C26A H26C 0.9800
C27A H27A 0.9800
C27A H27B 0.9800
C27A H27C 0.9800
C28A H28A 0.9800
C28A H28B 0.9800
C28A H28C 0.9800
B1A C31A 1.617(7)
B1A H04 1.16(4)
C31A C32A 1.375(6)
C31A C36A 1.387(6)
F32A C32A 1.365(5)
C32A C33A 1.375(6)
F33A C33A 1.345(5)
C33A C34A 1.361(7)
F34A C34A 1.362(5)
C34A C35A 1.353(7)
F35A C35A 1.345(5)
C35A C36A 1.374(6)
F36A C36A 1.353(5)

loop_
_geom_torsion_atom_site_label_1
_geom_torsion_atom_site_label_2
_geom_torsion_atom_site_label_3
_geom_torsion_atom_site_label_4
_geom_torsion
C3 P1 C1 C2 -3.3(4)
C11 P1 C1 C2 -140.0(3)
P1 C1 C2 B1 -24.8(4)
C11 P1 C3 C4 -64.2(4)
C1 P1 C3 C4 153.4(4)
C11 P1 C3 B1 171.2(3)
C1 P1 C3 B1 28.8(3)
C3 P1 C11 C16 -36.6(4)
C1 P1 C11 C16 95.2(4)
C3 P1 C11 C12 120.5(3)
C1 P1 C11 C12 -107.6(4)
C16 C11 C12 C13 14.5(6)
P1 C11 C12 C13 -143.0(4)
C16 C11 C12 C17 -162.4(4)
P1 C11 C12 C17 40.0(6)
C11 C12 C13 C14 -3.9(7)
C17 C12 C13 C14 173.4(4)
C12 C13 C14 C15 -6.9(7)
C12 C13 C14 C21 175.8(4)
C13 C14 C15 C16 7.2(7)
C21 C14 C15 C16 -175.5(4)
C14 C15 C16 C11 3.3(7)
C14 C15 C16 C25 -174.0(4)
C12 C11 C16 C15 -14.3(6)
P1 C11 C16 C15 142.2(4)
C12 C11 C16 C25 162.7(4)
P1 C11 C16 C25 -40.8(6)
C13 C12 C17 C18 69.9(5)
C11 C12 C17 C18 -113.0(5)
C13 C12 C17 C19 -165.4(4)
C11 C12 C17 C19 11.6(7)
C13 C12 C17 C20 -49.2(5)
C11 C12 C17 C20 127.9(5)
C13 C14 C21 C22 -11.6(7)
C15 C14 C21 C22 171.1(5)
C13 C14 C21 C23 109.8(6)
C15 C14 C21 C23 -67.4(6)
C13 C14 C21 C24 -131.6(5)
C15 C14 C21 C24 51.2(6)
C15 C16 C25 C27 168.8(4)
C11 C16 C25 C27 -8.3(6)
C15 C16 C25 C26 51.7(5)
C11 C16 C25 C26 -125.3(5)
C15 C16 C25 C28 -66.4(5)
C11 C16 C25 C28 116.5(5)
C1 C2 B1 C31 166.8(4)
C1 C2 B1 C3 46.8(5)
C4 C3 B1 C31 70.6(5)
P1 C3 B1 C31 -168.5(3)
C4 C3 B1 C2 -165.9(4)
P1 C3 B1 C2 -45.1(4)
C2 B1 C31 C36 -61.0(6)
C3 B1 C31 C36 56.3(6)
C2 B1 C31 C32 119.7(5)
C3 B1 C31 C32 -123.0(5)
C36 C31 C32 F32 -179.4(4)
B1 C31 C32 F32 -0.1(6)
C36 C31 C32 C33 0.7(7)
B1 C31 C32 C33 -180.0(4)
F32 C32 C33 F33 -0.1(7)
C31 C32 C33 F33 179.8(4)
F32 C32 C33 C34 178.7(4)
C31 C32 C33 C34 -1.4(7)
F33 C33 C34 F34 -2.0(7)
C32 C33 C34 F34 179.2(5)
F33 C33 C34 C35 -179.6(5)
C32 C33 C34 C35 1.6(8)
F34 C34 C35 F35 1.7(8)
C33 C34 C35 F35 179.2(5)
F34 C34 C35 C36 -178.8(5)
C33 C34 C35 C36 -1.3(8)
F35 C35 C36 F36 -0.5(8)
C34 C35 C36 F36 180.0(5)
F35 C35 C36 C31 -179.8(5)
C34 C35 C36 C31 0.7(8)
C32 C31 C36 F36 -179.6(4)
B1 C31 C36 F36 1.0(7)
C32 C31 C36 C35 -0.3(7)
B1 C31 C36 C35 -179.7(5)
C3A P1A C1A C2A -8.1(4)
C11A P1A C1A C2A -151.8(3)
P1A C1A C2A B1A -21.6(5)
C11A P1A C3A C4A -77.1(5)
C1A P1A C3A C4A 154.3(4)
C11A P1A C3A B1A 161.3(3)
C1A P1A C3A B1A 32.8(3)
C3A P1A C11A C16A -63.7(4)
C1A P1A C11A C16A 63.0(4)
C3A P1A C11A C12A 140.2(3)
C1A P1A C11A C12A -93.1(3)
C16A C11A C12A C13A -16.0(6)
P1A C11A C12A C13A 140.3(4)
C16A C11A C12A C17A 160.2(4)
P1A C11A C12A C17A -43.6(5)
C11A C12A C13A C14A 4.2(6)
C17A C12A C13A C14A -172.3(4)
C12A C13A C14A C15A 8.6(6)
C12A C13A C14A C21A -170.3(4)
C13A C14A C15A C16A -10.2(6)
C21A C14A C15A C16A 168.7(4)
C14A C15A C16A C11A -1.3(6)
C14A C15A C16A C25A 175.3(4)
C12A C11A C16A C15A 14.6(6)
P1A C11A C16A C15A -140.4(3)
C12A C11A C16A C25A -161.8(4)
P1A C11A C16A C25A 43.2(5)
C13A C12A C17A C19A 142.7(4)
C11A C12A C17A C19A -33.4(6)
C13A C12A C17A C18A -89.4(5)
C11A C12A C17A C18A 94.5(5)
C13A C12A C17A C20A 27.0(6)
C11A C12A C17A C20A -149.0(4)
C15A C14A C21A C23A 20.2(6)
C13A C14A C21A C23A -160.9(4)
C15A C14A C21A C22A -100.3(5)
C13A C14A C21A C22A 78.6(5)
C15A C14A C21A C24A 140.8(4)
C13A C14A C21A C24A -40.3(5)
C15A C16A C25A C28A -16.9(5)
C11A C16A C25A C28A 159.5(4)
C15A C16A C25A C26A -133.8(4)
C11A C16A C25A C26A 42.6(5)
C15A C16A C25A C27A 103.3(5)
C11A C16A C25A C27A -80.3(5)
C1A C2A B1A C31A 168.7(4)
C1A C2A B1A C3A 46.7(5)
C4A C3A B1A C31A 66.0(5)
P1A C3A B1A C31A -172.8(3)
C4A C3A B1A C2A -168.9(4)
P1A C3A B1A C2A -47.8(4)
C2A B1A C31A C32A -61.6(6)
C3A B1A C31A C32A 57.3(6)
C2A B1A C31A C36A 116.4(5)
C3A B1A C31A C36A -124.7(5)
C36A C31A C32A F32A 179.5(4)
B1A C31A C32A F32A -2.4(7)
C36A C31A C32A C33A 0.1(7)
B1A C31A C32A C33A 178.2(5)
F32A C32A C33A F33A 1.5(6)
C31A C32A C33A F33A -179.1(4)
F32A C32A C33A C34A -179.6(4)
C31A C32A C33A C34A -0.2(7)
F33A C33A C34A C35A 178.9(4)
C32A C33A C34A C35A 0.0(7)
F33A C33A C34A F34A -1.1(7)
C32A C33A C34A F34A -180.0(4)
C33A C34A C35A F35A 178.0(4)
F34A C34A C35A F35A -2.0(7)
C33A C34A C35A C36A 0.3(7)
F34A C34A C35A C36A -179.7(4)
F35A C35A C36A F36A 1.5(7)
C34A C35A C36A F36A 179.2(4)
F35A C35A C36A C31A -178.2(4)
C34A C35A C36A C31A -0.5(8)
C32A C31A C36A F36A -179.4(4)
B1A C31A C36A F36A 2.4(7)
C32A C31A C36A C35A 0.3(7)
B1A C31A C36A C35A -177.8(5)
